data_7005003
loop_
_publ_author_name
'Burrows, Andrew D.'
'Dodds, Deborah'
'Kirk, Andrew S.'
'Lowe, John P.'
'Mahon, Mary F.'
'Warren, John E.'
'Whittlesey, Michael K.'

_publ_section_title
;
 Substitution and derivatization reactions of a water soluble iron(II)
 complex containing a self-assembled tetradentate phosphine ligand.
;
_journal_issue 5
_journal_name_full 'Dalton transactions (Cambridge, England : 2003)'
_journal_page_first 570
_journal_page_last 580
_journal_paper_doi 10.1039/b614726g
_journal_year 2007
_chemical_formula_sum 'C24 H42 Cl2 Fe N2 O12 P4'
_chemical_formula_weight 801.23
_chemical_name_systematic
;
?
;
_space_group_IT_number 106
_symmetry_cell_setting tetragonal
_symmetry_space_group_name_Hall 'P 4c -2ab'
_symmetry_space_group_name_H-M 'P 42 b c'
_atom_sites_solution_hydrogens geom
_atom_sites_solution_primary direct
_atom_sites_solution_secondary difmap
_audit_creation_method SHELXL-97
_cell_angle_alpha 90.00
_cell_angle_beta 90.00
_cell_angle_gamma 90.00
_cell_formula_units_Z 8
_cell_length_a 21.5338(7)
_cell_length_b 21.5338(7)
_cell_length_c 15.5334(8)
_cell_measurement_reflns_used 2473
_cell_measurement_temperature 150(2)
_cell_measurement_theta_max 23.047
_cell_measurement_theta_min 2.187
_cell_volume 7202.9(5)
_computing_cell_refinement 'local programs'
_computing_data_collection 'Bruker SMART'
_computing_data_reduction 'Bruker SAINT'
_computing_molecular_graphics 'ORTEX (P.McArdle, 1995)'
_computing_publication_material 'SHELXL-97/2 (Sheldrick,1997)'
_computing_structure_refinement 'Bruker SHELXTL'
_computing_structure_solution 'Bruker SHELXTL'
_diffrn_ambient_temperature 150(2)
_diffrn_measured_fraction_theta_full 0.995
_diffrn_measured_fraction_theta_max 0.995
_diffrn_measurement_device_type 'Bruker APEXII CCD diffractometer'
_diffrn_measurement_method '\w rotation with narrow frames'
_diffrn_radiation_monochromator 'Silicon 111'
_diffrn_radiation_source 'Daresbury SRS station 9.8'
_diffrn_radiation_type Synchrotron
_diffrn_radiation_wavelength 0.6751
_diffrn_reflns_av_R_equivalents 0.0622
_diffrn_reflns_av_sigmaI/netI 0.0541
_diffrn_reflns_limit_h_max 25
_diffrn_reflns_limit_h_min -14
_diffrn_reflns_limit_k_max 17
_diffrn_reflns_limit_k_min -25
_diffrn_reflns_limit_l_max 9
_diffrn_reflns_limit_l_min -18
_diffrn_reflns_number 20213
_diffrn_reflns_theta_full 23.65
_diffrn_reflns_theta_max 23.65
_diffrn_reflns_theta_min 3.47
_diffrn_standards_decay_% 10
_exptl_absorpt_coefficient_mu 0.802
_exptl_absorpt_correction_T_max 0.9715
_exptl_absorpt_correction_T_min 0.9823
_exptl_absorpt_correction_type SADABS
_exptl_crystal_colour red
_exptl_crystal_density_diffrn 1.478
_exptl_crystal_density_method 'not measured'
_exptl_crystal_description block
_exptl_crystal_F_000 3328
_exptl_crystal_size_max 0.03
_exptl_crystal_size_mid 0.02
_exptl_crystal_size_min 0.02
_refine_diff_density_max 0.401
_refine_diff_density_min -0.285
_refine_diff_density_rms 0.064
_refine_ls_abs_structure_details 'Flack H D (1983), Acta Cryst. A39, 876-881'
_refine_ls_abs_structure_Flack 0.07(5)
_refine_ls_extinction_method none
_refine_ls_goodness_of_fit_ref 1.010
_refine_ls_hydrogen_treatment constr
_refine_ls_matrix_type full
_refine_ls_number_parameters 405
_refine_ls_number_reflns 4868
_refine_ls_number_restraints 4
_refine_ls_restrained_S_all 1.012
_refine_ls_R_factor_all 0.0822
_refine_ls_R_factor_gt 0.0552
_refine_ls_shift/su_max 0.001
_refine_ls_shift/su_mean 0.000
_refine_ls_structure_factor_coef Fsqd
_refine_ls_weighting_details 'calc w=1/[\s^2^(Fo^2^)+(0.0975P)^2^+1.4655P] where P=(Fo^2^+2Fc^2^)/3'
_refine_ls_weighting_scheme calc
_refine_ls_wR_factor_gt 0.1454
_refine_ls_wR_factor_ref 0.1646
_reflns_number_gt 3485
_reflns_number_total 4868
_reflns_threshold_expression >2sigma(I)
_cod_data_source_file b614726g.txt
_cod_data_source_block c:\word_f~1\papers\inorga~1\adbmkw\12_bat~1\bath147
_cod_depositor_comments
;
The following automatic conversions were performed:
'_symmetry_cell_setting' value 'Tetragonal' changed to 'tetragonal'
according to '/home/saulius/struct/CIF-dictionaries/cif_core.dic'
dictionary named 'cif_core.dic' version 2.4.1 from 2010-06-29.

Automatic conversion script
Id: cif_fix_enum 1527 2010-12-29 10:47:43Z saulius 
;
_cod_original_sg_symbol_H-M P42bc
_cod_database_code 7005003

loop_
_symmetry_equiv_pos_as_xyz
'x, y, z'
'-y, x, z+1/2'
'-x, -y, z'
'y, -x, z+1/2'
'-x+1/2, y+1/2, z'
'x+1/2, -y+1/2, z'
'-y+1/2, -x+1/2, z+1/2'
'y+1/2, x+1/2, z+1/2'

loop_
_atom_site_label
_atom_site_type_symbol
_atom_site_fract_x
_atom_site_fract_y
_atom_site_fract_z
_atom_site_U_iso_or_equiv
_atom_site_adp_type
_atom_site_occupancy
_atom_site_symmetry_multiplicity
_atom_site_calc_flag
_atom_site_refinement_flags
_atom_site_disorder_assembly
_atom_site_disorder_group
Fe1 Fe 0.5000 1.0000 0.69263(9) 0.0449(3) Uani 1 2 d S . .
Fe2 Fe 0.0000 1.0000 0.99321(9) 0.0449(4) Uani 1 2 d S . .
Cl1 Cl 0.55267(9) 0.94028(9) 0.79803(12) 0.0599(5) Uani 1 1 d . . .
Cl2 Cl -0.04441(9) 1.06410(9) 1.09912(14) 0.0628(5) Uani 1 1 d . . .
P1 P 0.54279(9) 0.95123(9) 0.58627(12) 0.0512(5) Uani 1 1 d . . .
P2 P 0.42300(9) 0.93093(9) 0.70018(14) 0.0500(4) Uani 1 1 d . A .
P3 P 0.08480(9) 1.05828(9) 1.00037(16) 0.0601(5) Uani 1 1 d . . .
P5 P 0.03688(10) 0.94652(10) 0.88714(14) 0.0614(6) Uani 1 1 d D . .
O1 O 0.6073(3) 0.8648(3) 0.5164(5) 0.0894(19) Uani 1 1 d . . .
O2 O 0.6557(9) 0.7873(6) 0.5642(9) 0.217(7) Uani 1 1 d . . .
O3 O 0.3922(6) 0.8099(6) 0.7283(9) 0.057(3) Uiso 0.50 1 d P A 1
O4 O 0.4530(7) 0.7368(6) 0.7886(10) 0.089(4) Uiso 0.50 1 d P A 1
O5 O 0.3195(2) 0.9979(2) 0.7021(4) 0.0672(14) Uani 1 1 d . A .
O6 O 0.2501(3) 1.0090(4) 0.8066(7) 0.125(3) Uani 1 1 d . A .
O7 O 0.1301(4) 1.1693(3) 1.0405(7) 0.129(3) Uani 1 1 d . . .
O8 O 0.1059(8) 1.2305(8) 1.1438(16) 0.332(16) Uani 1 1 d . . .
O9 O 0.1773(2) 0.9790(3) 0.9973(4) 0.0729(14) Uani 1 1 d . . .
O10 O 0.2651(4) 0.9756(5) 1.0751(6) 0.140(3) Uani 1 1 d . . .
O11 O 0.0932(6) 0.8458(6) 0.8265(8) 0.063(3) Uiso 0.50 1 d PD B 1
O12 O 0.1553(11) 0.7807(11) 0.9017(17) 0.167(8) Uiso 0.50 1 d PD B 1
O3A O 0.3856(6) 0.8213(6) 0.7558(9) 0.063(4) Uiso 0.50 1 d P A 2
O4A O 0.4327(6) 0.7472(7) 0.8294(9) 0.080(3) Uiso 0.50 1 d P A 2
O11A O 0.0760(8) 0.8301(8) 0.8548(11) 0.100(5) Uiso 0.50 1 d PD C 2
O12A O 0.0973(10) 0.7530(10) 0.9249(16) 0.157(7) Uiso 0.50 1 d PD C 2
N1 N 0.4200(3) 0.9336(3) 0.5206(4) 0.0584(16) Uani 1 1 d . . .
N2 N 0.0854(4) 1.0575(4) 0.8217(5) 0.080(2) Uani 1 1 d . . .
C1 C 0.4059(4) 0.9992(4) 0.5185(5) 0.061(2) Uani 1 1 d . . .
H1A H 0.3625 1.0052 0.5375 0.074 Uiso 1 1 calc R . .
H1B H 0.4088 1.0138 0.4582 0.074 Uiso 1 1 calc R . .
C2 C 0.4849(4) 0.9205(4) 0.5061(5) 0.064(2) Uani 1 1 d . . .
H2A H 0.4961 0.9372 0.4488 0.076 Uiso 1 1 calc R . .
H2B H 0.4899 0.8749 0.5033 0.076 Uiso 1 1 calc R . .
C3 C 0.3945(3) 0.9026(3) 0.5949(5) 0.0583(18) Uani 1 1 d . . .
H3A H 0.4039 0.8577 0.5903 0.070 Uiso 1 1 calc R . .
H3B H 0.3487 0.9072 0.5935 0.070 Uiso 1 1 calc R . .
C4 C 0.5921(4) 0.8841(4) 0.6032(6) 0.070(2) Uani 1 1 d . . .
H4A H 0.6299 0.8954 0.6359 0.084 Uiso 1 1 calc R . .
H4B H 0.5696 0.8510 0.6345 0.084 Uiso 1 1 calc R . .
C5 C 0.6345(7) 0.8149(6) 0.5025(10) 0.113(4) Uani 1 1 d . . .
C6 C 0.6457(6) 0.7947(6) 0.4111(8) 0.114(4) Uani 1 1 d . . .
H6A H 0.6816 0.8169 0.3878 0.171 Uiso 1 1 calc R . .
H6B H 0.6089 0.8040 0.3762 0.171 Uiso 1 1 calc R . .
H6C H 0.6537 0.7499 0.4097 0.171 Uiso 1 1 calc R . .
C7 C 0.4385(4) 0.8590(4) 0.7600(6) 0.068(2) Uani 1 1 d . . .
H7A H 0.4816 0.8449 0.7496 0.082 Uiso 1 1 calc R A 1
H7B H 0.4331 0.8660 0.8226 0.082 Uiso 1 1 calc R A 1
C8 C 0.4076(9) 0.7511(9) 0.7525(11) 0.065(5) Uiso 0.50 1 d P A 1
C9 C 0.3597(8) 0.7081(8) 0.7226(13) 0.070(4) Uiso 0.50 1 d P A 1
H9A H 0.3722 0.6902 0.6672 0.104 Uiso 0.50 1 calc PR A 1
H9B H 0.3203 0.7304 0.7157 0.104 Uiso 0.50 1 calc PR A 1
H9C H 0.3544 0.6747 0.7649 0.104 Uiso 0.50 1 calc PR A 1
C10 C 0.3487(4) 0.9519(4) 0.7538(5) 0.067(2) Uani 1 1 d . . .
H10A H 0.3217 0.9149 0.7590 0.080 Uiso 1 1 calc R A .
H10B H 0.3568 0.9684 0.8122 0.080 Uiso 1 1 calc R . .
C11 C 0.2663(5) 1.0221(5) 0.7349(8) 0.088(3) Uani 1 1 d . . .
C12 C 0.2371(5) 1.0653(6) 0.6740(10) 0.119(5) Uani 1 1 d . A .
H12A H 0.1919 1.0607 0.6767 0.178 Uiso 1 1 calc R . .
H12B H 0.2516 1.0561 0.6155 0.178 Uiso 1 1 calc R . .
H12C H 0.2485 1.1080 0.6891 0.178 Uiso 1 1 calc R . .
C13 C 0.0231(4) 1.0813(5) 0.8090(6) 0.081(3) Uani 1 1 d . . .
H13A H 0.0094 1.0700 0.7502 0.098 Uiso 1 1 calc R . .
H13B H 0.0247 1.1272 0.8119 0.098 Uiso 1 1 calc R . .
C14 C 0.1157(5) 1.0853(5) 0.8942(8) 0.094(3) Uani 1 1 d . . .
H14A H 0.1110 1.1309 0.8906 0.113 Uiso 1 1 calc R . .
H14B H 0.1606 1.0757 0.8914 0.113 Uiso 1 1 calc R . .
C15 C 0.0914(4) 0.9913(5) 0.8170(6) 0.083(3) Uani 1 1 d . . .
H15A H 0.1345 0.9800 0.8328 0.100 Uiso 1 1 calc R . .
H15B H 0.0848 0.9783 0.7566 0.100 Uiso 1 1 calc R . .
C16 C 0.1564(4) 1.0291(4) 1.0510(6) 0.071(2) Uani 1 1 d . . .
H16A H 0.1882 1.0623 1.0539 0.085 Uiso 1 1 calc R . .
H16B H 0.1479 1.0141 1.1101 0.085 Uiso 1 1 calc R . .
C17 C 0.2333(4) 0.9555(5) 1.0165(7) 0.083(3) Uani 1 1 d . . .
C18 C 0.2526(5) 0.9056(5) 0.9556(7) 0.093(3) Uani 1 1 d . . .
H18A H 0.2339 0.8661 0.9734 0.139 Uiso 1 1 calc R . .
H18B H 0.2979 0.9018 0.9560 0.139 Uiso 1 1 calc R . .
H18C H 0.2385 0.9161 0.8974 0.139 Uiso 1 1 calc R . .
C19 C 0.0784(5) 1.1324(4) 1.0603(8) 0.091(3) Uani 1 1 d . . .
H19A H 0.0397 1.1542 1.0438 0.109 Uiso 1 1 calc R . .
H19B H 0.0770 1.1241 1.1230 0.109 Uiso 1 1 calc R . .
C20 C 0.1395(8) 1.2195(6) 1.089(2) 0.213(12) Uani 1 1 d . . .
C21 C 0.1922(7) 1.2574(6) 1.0526(14) 0.196(11) Uani 1 1 d . . .
H21A H 0.1999 1.2933 1.0899 0.294 Uiso 1 1 calc R . .
H21B H 0.1812 1.2718 0.9947 0.294 Uiso 1 1 calc R . .
H21C H 0.2297 1.2317 1.0495 0.294 Uiso 1 1 calc R . .
C22 C 0.0882(7) 0.8805(7) 0.9021(10) 0.048(4) Uiso 0.50 1 d PD B 1
H22A H 0.1298 0.8954 0.9195 0.057 Uiso 0.50 1 calc PR B 1
H22B H 0.0719 0.8538 0.9488 0.057 Uiso 0.50 1 calc PR B 1
C23 C 0.1381(12) 0.7966(13) 0.828(2) 0.143(10) Uiso 0.50 1 d PD B 1
C24 C 0.147(2) 0.781(2) 0.730(4) 0.25(2) Uiso 0.50 1 d PD B 1
H24A H 0.1212 0.8087 0.6956 0.373 Uiso 0.50 1 calc PR B 1
H24B H 0.1346 0.7377 0.7198 0.373 Uiso 0.50 1 calc PR B 1
H24C H 0.1908 0.7863 0.7146 0.373 Uiso 0.50 1 calc PR B 1
C8A C 0.3875(8) 0.7636(8) 0.7866(12) 0.062(4) Uiso 0.50 1 d P A 2
C9A C 0.3341(11) 0.7239(11) 0.7603(16) 0.092(6) Uiso 0.50 1 d P A 2
H9A1 H 0.3347 0.6852 0.7936 0.138 Uiso 0.50 1 calc PR A 2
H9A2 H 0.3373 0.7143 0.6988 0.138 Uiso 0.50 1 calc PR A 2
H9A3 H 0.2952 0.7461 0.7713 0.138 Uiso 0.50 1 calc PR A 2
C22A C 0.0658(9) 0.8660(6) 0.9206(11) 0.058(4) Uiso 0.50 1 d PD C 2
H22C H 0.1048 0.8706 0.9540 0.069 Uiso 0.50 1 calc PR C 2
H22D H 0.0346 0.8463 0.9586 0.069 Uiso 0.50 1 calc PR C 2
C23A C 0.0931(8) 0.7729(11) 0.8536(15) 0.094(6) Uiso 0.50 1 d PD C 2
C24A C 0.1001(11) 0.7431(10) 0.7613(15) 0.098(6) Uiso 0.50 1 d PD C 2
H24D H 0.0931 0.7750 0.7174 0.147 Uiso 0.50 1 calc PR C 2
H24E H 0.0694 0.7098 0.7544 0.147 Uiso 0.50 1 calc PR C 2
H24F H 0.1420 0.7259 0.7549 0.147 Uiso 0.50 1 calc PR C 2

loop_
_atom_site_aniso_label
_atom_site_aniso_U_11
_atom_site_aniso_U_22
_atom_site_aniso_U_33
_atom_site_aniso_U_23
_atom_site_aniso_U_13
_atom_site_aniso_U_12
Fe1 0.0586(9) 0.0450(8) 0.0310(6) 0.000 0.000 -0.0044(5)
Fe2 0.0492(8) 0.0437(7) 0.0418(8) 0.000 0.000 0.0037(6)
Cl1 0.0760(12) 0.0610(11) 0.0426(9) 0.0091(9) -0.0052(9) 0.0006(9)
Cl2 0.0694(12) 0.0646(12) 0.0544(10) -0.0094(9) 0.0138(10) -0.0015(10)
P1 0.0627(11) 0.0520(10) 0.0390(9) -0.0064(8) 0.0084(8) -0.0130(9)
P2 0.0577(11) 0.0482(10) 0.0441(9) 0.0031(8) 0.0093(9) -0.0027(8)
P3 0.0569(11) 0.0550(11) 0.0683(12) -0.0001(11) 0.0127(11) -0.0016(9)
P5 0.0629(12) 0.0715(13) 0.0500(11) -0.0136(10) -0.0132(10) 0.0276(10)
O1 0.094(4) 0.083(4) 0.091(5) -0.025(4) 0.019(4) 0.005(4)
O2 0.35(2) 0.148(10) 0.152(11) 0.000(8) 0.016(12) 0.114(12)
O5 0.063(3) 0.063(3) 0.076(4) -0.009(3) 0.011(3) 0.008(3)
O6 0.088(5) 0.132(7) 0.157(8) -0.012(6) 0.067(6) 0.003(4)
O7 0.105(6) 0.083(5) 0.200(9) -0.036(5) 0.036(6) -0.035(4)
O8 0.214(14) 0.231(16) 0.55(3) -0.28(2) 0.209(19) -0.118(12)
O9 0.051(3) 0.092(4) 0.075(3) -0.004(4) -0.007(3) 0.010(3)
O10 0.086(5) 0.174(8) 0.159(8) -0.025(7) -0.064(6) 0.030(5)
N1 0.064(4) 0.067(4) 0.044(3) -0.013(3) 0.004(3) -0.018(3)
N2 0.082(5) 0.095(6) 0.062(5) 0.027(4) 0.028(4) 0.030(4)
C1 0.065(5) 0.082(6) 0.037(4) 0.004(4) -0.005(3) -0.016(4)
C2 0.070(5) 0.073(5) 0.049(4) -0.016(4) 0.007(4) -0.021(4)
C3 0.053(4) 0.059(4) 0.063(4) -0.013(4) 0.015(4) -0.010(3)
C4 0.088(6) 0.065(5) 0.058(4) -0.011(4) 0.016(5) 0.002(4)
C5 0.154(11) 0.080(7) 0.106(9) 0.020(8) 0.008(9) 0.005(8)
C6 0.128(10) 0.108(9) 0.106(8) -0.049(7) 0.039(7) -0.011(7)
C7 0.051(5) 0.064(5) 0.089(6) 0.031(4) 0.005(4) -0.010(4)
C10 0.061(5) 0.085(6) 0.055(5) 0.002(4) 0.011(4) 0.003(4)
C11 0.063(6) 0.087(7) 0.114(8) -0.026(7) 0.010(6) 0.009(5)
C12 0.069(7) 0.112(9) 0.176(14) -0.025(8) -0.011(7) 0.029(6)
C13 0.080(6) 0.104(7) 0.060(5) 0.027(5) 0.028(5) 0.050(5)
C14 0.067(6) 0.108(8) 0.108(9) 0.028(7) 0.043(6) 0.006(5)
C15 0.084(6) 0.107(8) 0.058(6) 0.001(5) 0.014(5) 0.039(6)
C16 0.060(5) 0.078(6) 0.073(5) -0.013(5) -0.011(4) 0.001(4)
C17 0.055(5) 0.101(7) 0.093(7) 0.002(6) -0.020(5) 0.005(5)
C18 0.074(6) 0.108(8) 0.096(7) -0.011(6) -0.013(5) 0.022(5)
C19 0.083(6) 0.057(5) 0.134(9) -0.032(6) 0.029(6) -0.027(5)
C20 0.127(12) 0.068(8) 0.45(4) -0.098(15) 0.086(18) -0.020(8)
C21 0.136(12) 0.080(8) 0.37(3) -0.038(12) 0.049(15) -0.051(8)

loop_
_atom_type_symbol
_atom_type_description
_atom_type_scat_dispersion_real
_atom_type_scat_dispersion_imag
_atom_type_scat_source
C C 0.0033 0.0016 'International Tables Vol C Tables 4.2.6.8 and 6.1.1.4'
H H 0.0000 0.0000 'International Tables Vol C Tables 4.2.6.8 and 6.1.1.4'
N N 0.0061 0.0033 'International Tables Vol C Tables 4.2.6.8 and 6.1.1.4'
O O 0.0106 0.0060 'International Tables Vol C Tables 4.2.6.8 and 6.1.1.4'
P P 0.1023 0.0942 'International Tables Vol C Tables 4.2.6.8 and 6.1.1.4'
Cl Cl 0.1484 0.1585 'International Tables Vol C Tables 4.2.6.8 and 6.1.1.4'
Fe Fe 0.3463 0.8444 'International Tables Vol C Tables 4.2.6.8 and 6.1.1.4'

loop_
_geom_angle_atom_site_label_1
_geom_angle_atom_site_label_2
_geom_angle_atom_site_label_3
_geom_angle
_geom_angle_site_symmetry_1
_geom_angle_site_symmetry_3
_geom_angle_publ_flag
P1 Fe1 P1 80.44(13) 3_675 . ?
P1 Fe1 P2 92.70(8) 3_675 . ?
P1 Fe1 P2 91.90(8) . . ?
P1 Fe1 P2 91.90(8) 3_675 3_675 ?
P1 Fe1 P2 92.70(8) . 3_675 ?
P2 Fe1 P2 173.97(14) . 3_675 ?
P1 Fe1 Cl1 173.89(10) 3_675 . ?
P1 Fe1 Cl1 93.45(7) . . ?
P2 Fe1 Cl1 87.57(8) . . ?
P2 Fe1 Cl1 88.27(8) 3_675 . ?
P1 Fe1 Cl1 93.45(7) 3_675 3_675 ?
P1 Fe1 Cl1 173.89(10) . 3_675 ?
P2 Fe1 Cl1 88.27(8) . 3_675 ?
P2 Fe1 Cl1 87.57(8) 3_675 3_675 ?
Cl1 Fe1 Cl1 92.65(12) . 3_675 ?
P5 Fe2 P5 80.67(13) 3_575 . ?
P5 Fe2 P3 92.25(10) 3_575 . ?
P5 Fe2 P3 92.13(9) . . ?
P5 Fe2 P3 92.13(9) 3_575 3_575 ?
P5 Fe2 P3 92.25(10) . 3_575 ?
P3 Fe2 P3 174.25(16) . 3_575 ?
P5 Fe2 Cl2 94.08(8) 3_575 . ?
P5 Fe2 Cl2 174.75(10) . . ?
P3 Fe2 Cl2 88.14(8) . . ?
P3 Fe2 Cl2 87.83(9) 3_575 . ?
P5 Fe2 Cl2 174.75(10) 3_575 3_575 ?
P5 Fe2 Cl2 94.08(8) . 3_575 ?
P3 Fe2 Cl2 87.83(9) . 3_575 ?
P3 Fe2 Cl2 88.14(8) 3_575 3_575 ?
Cl2 Fe2 Cl2 91.17(13) . 3_575 ?
C4 P1 C1 101.1(4) . 3_675 ?
C4 P1 C2 101.8(4) . . ?
C1 P1 C2 102.7(4) 3_675 . ?
C4 P1 Fe1 121.7(3) . . ?
C1 P1 Fe1 114.0(3) 3_675 . ?
C2 P1 Fe1 113.2(3) . . ?
C7 P2 C3 103.3(4) . . ?
C7 P2 C10 97.7(4) . . ?
C3 P2 C10 101.0(4) . . ?
C7 P2 Fe1 117.0(3) . . ?
C3 P2 Fe1 114.8(2) . . ?
C10 P2 Fe1 120.1(3) . . ?
C16 P3 C19 98.2(5) . . ?
C16 P3 C14 100.6(5) . . ?
C19 P3 C14 101.6(5) . . ?
C16 P3 Fe2 121.2(3) . . ?
C19 P3 Fe2 116.8(3) . . ?
C14 P3 Fe2 115.1(4) . . ?
C22 P5 C15 95.5(7) . . ?
C22 P5 C13 104.6(6) . 3_575 ?
C15 P5 C13 102.7(5) . 3_575 ?
C22 P5 C22A 19.6(6) . . ?
C15 P5 C22A 114.9(7) . . ?
C13 P5 C22A 96.4(6) 3_575 . ?
C22 P5 Fe2 122.9(5) . . ?
C15 P5 Fe2 113.6(3) . . ?
C13 P5 Fe2 114.3(3) 3_575 . ?
C22A P5 Fe2 113.3(5) . . ?
C5 O1 C4 121.2(10) . . ?
C8 O3 C7 113.2(11) . . ?
C11 O5 C10 115.4(8) . . ?
C20 O7 C19 117.2(12) . . ?
C17 O9 C16 115.8(7) . . ?
C22 O11 C23 115.4(17) . . ?
C8A O3A C7 119.9(12) . . ?
C23A O11A C22A 129.0(19) . . ?
C3 N1 C2 113.8(6) . . ?
C3 N1 C1 113.0(6) . . ?
C2 N1 C1 112.9(6) . . ?
C14 N2 C15 114.5(8) . . ?
C14 N2 C13 112.4(8) . . ?
C15 N2 C13 115.3(9) . . ?
N1 C1 P1 115.0(5) . 3_675 ?
N1 C2 P1 118.0(5) . . ?
N1 C3 P2 115.4(5) . . ?
O1 C4 P1 103.1(6) . . ?
O2 C5 O1 117.5(14) . . ?
O2 C5 C6 122.9(13) . . ?
O1 C5 C6 119.4(12) . . ?
O3A C7 O3 19.5(7) . . ?
O3A C7 P2 108.5(7) . . ?
O3 C7 P2 107.5(6) . . ?
O4 C8 O3 125.5(17) . . ?
O4 C8 C9 125.2(18) . . ?
O3 C8 C9 109.3(15) . . ?
O5 C10 P2 107.3(5) . . ?
O6 C11 O5 120.2(11) . . ?
O6 C11 C12 128.5(10) . . ?
O5 C11 C12 111.2(11) . . ?
N2 C13 P5 115.9(5) . 3_575 ?
N2 C14 P3 113.7(7) . . ?
N2 C15 P5 115.3(6) . . ?
O9 C16 P3 105.8(5) . . ?
O10 C17 O9 122.6(10) . . ?
O10 C17 C18 125.0(9) . . ?
O9 C17 C18 112.3(8) . . ?
O7 C19 P3 108.6(6) . . ?
O8 C20 O7 119.4(15) . . ?
O8 C20 C21 130.2(15) . . ?
O7 C20 C21 110.0(18) . . ?
O11 C22 P5 111.0(10) . . ?
O12 C23 O11 115(3) . . ?
O12 C23 C24 142(4) . . ?
O11 C23 C24 103(3) . . ?
O4A C8A O3A 119.0(16) . . ?
O4A C8A C9A 126.5(17) . . ?
O3A C8A C9A 114.4(16) . . ?
O11A C22A P5 112.3(12) . . ?
O12A C23A O11A 111(2) . . ?
O12A C23A C24A 134(2) . . ?
O11A C23A C24A 115(2) . . ?

loop_
_geom_bond_atom_site_label_1
_geom_bond_atom_site_label_2
_geom_bond_distance
_geom_bond_site_symmetry_2
_geom_bond_publ_flag
Fe1 P1 2.164(2) 3_675 ?
Fe1 P1 2.164(2) . ?
Fe1 P2 2.2304(18) . ?
Fe1 P2 2.2304(18) 3_675 ?
Fe1 Cl1 2.371(2) . ?
Fe1 Cl1 2.371(2) 3_675 ?
Fe2 P5 2.161(2) 3_575 ?
Fe2 P5 2.161(2) . ?
Fe2 P3 2.219(2) . ?
Fe2 P3 2.219(2) 3_575 ?
Fe2 Cl2 2.351(2) . ?
Fe2 Cl2 2.351(2) 3_575 ?
P1 C4 1.812(9) . ?
P1 C1 1.861(7) 3_675 ?
P1 C2 1.882(8) . ?
P2 C7 1.838(8) . ?
P2 C3 1.851(8) . ?
P2 C10 1.859(8) . ?
P3 C16 1.841(8) . ?
P3 C19 1.852(9) . ?
P3 C14 1.870(10) . ?
P5 C22 1.815(11) . ?
P5 C15 1.869(10) . ?
P5 C13 1.871(9) 3_575 ?
P5 C22A 1.915(13) . ?
O1 C5 1.242(13) . ?
O1 C4 1.449(11) . ?
O2 C5 1.217(16) . ?
O3 C8 1.36(2) . ?
O3 C7 1.533(14) . ?
O4 C8 1.17(2) . ?
O5 C11 1.358(11) . ?
O5 C10 1.422(10) . ?
O6 C11 1.201(13) . ?
O7 C20 1.333(19) . ?
O7 C19 1.402(11) . ?
O8 C20 1.14(2) . ?
O9 C17 1.341(10) . ?
O9 C16 1.436(10) . ?
O10 C17 1.217(12) . ?
O11 C22 1.397(18) . ?
O11 C23 1.43(3) . ?
O12 C23 1.24(4) . ?
O3A C8A 1.33(2) . ?
O3A C7 1.399(14) . ?
O4A C8A 1.230(19) . ?
O11A C23A 1.29(2) . ?
O11A C22A 1.30(2) . ?
O12A C23A 1.19(3) . ?
N1 C3 1.441(10) . ?
N1 C2 1.443(10) . ?
N1 C1 1.447(10) . ?
N2 C14 1.433(14) . ?
N2 C15 1.434(12) . ?
N2 C13 1.450(11) . ?
C1 P1 1.861(7) 3_675 ?
C5 C6 1.504(17) . ?
C8 C9 1.46(2) . ?
C11 C12 1.468(17) . ?
C13 P5 1.871(8) 3_575 ?
C17 C18 1.491(14) . ?
C20 C21 1.51(2) . ?
C23 C24 1.57(6) . ?
C8A C9A 1.49(3) . ?
C23A C24A 1.58(3) . ?
